data_4328457
loop_
_publ_author_name
'Kathryn George'
'Marek Jura'
'William Levason'
'Mark E. Light'
'Luke P. Ollivere'
'Gillian Reid'

_publ_contact_author_address
;   School of Chemistry
    University of Southampton
    Southampton SO17 1BJ, UK
;
_publ_contact_author_email gr@soton.ac.uk
_publ_contact_author_fax '023 8059 3781'
_publ_contact_author_name 'Professor Gillian Reid'
_publ_contact_author_phone '023 8059 3609'
_publ_section_title
;
 Unexpected Reactivity and Coordination in Gallium(III) and Indium(III)
 Chloride Complexes With Geometrically Constrained Thio- and Selenoether
 Ligands
;
_journal_name_full 'Inorganic Chemistry'
_journal_page_first 2231
_journal_page_last 2240
_journal_paper_doi 10.1021/ic202670v
_journal_volume 51
_journal_year 2012
_chemical_formula_moiety 'C10 H20 Cl3 Ga S4'
_chemical_formula_sum 'C10 H20 Cl3 Ga S4'
_chemical_formula_weight 444.57
_chemical_name_systematic
; 
 catena-(1,4,8,11-Tetrathiacyclotetradecane)trichlorogallium(III)
;
_space_group_IT_number 15
_space_group_name_Hall '-C 2yc'
_symmetry_cell_setting monoclinic
_symmetry_space_group_name_Hall '-C 2yc'
_symmetry_space_group_name_H-M 'C 1 2/c 1'
_atom_sites_solution_hydrogens geom
_atom_sites_solution_primary direct
_atom_sites_solution_secondary difmap
_audit_author_name 'George, Kathryn'
_audit_creation_date 2011-07-01
_audit_creation_method 'SHELXL-97 + hand edit'
_cell_angle_alpha 90.00
_cell_angle_beta 108.560(10)
_cell_angle_gamma 90.00
_cell_formula_units_Z 4
_cell_length_a 21.781(4)
_cell_length_b 6.5370(10)
_cell_length_c 12.307(2)
_cell_measurement_reflns_used 20374
_cell_measurement_temperature 120(2)
_cell_measurement_theta_max 27.48
_cell_measurement_theta_min 2.91
_cell_volume 1661.2(5)
_computing_cell_refinement 'DENZO (Otwinowski & Minor, 1997)'
_computing_data_collection 'COLLECT (Hooft, R.W.W., 1998)'
_computing_data_reduction 'DENZO (Otwinowski & Minor, 1997)'
_computing_structure_refinement 'SHELXL-97 (Sheldrick, 1997)'
_computing_structure_solution 'DIRDIF-99 (Beurskens, 1999)'
_diffrn_ambient_temperature 120(2)
_diffrn_detector_area_resol_mean '4096x4096pixels / 62x62mm'
_diffrn_measured_fraction_theta_full 0.990
_diffrn_measured_fraction_theta_max 0.990
_diffrn_measurement_device_type 'Bruker-Nonius APEX II CCD camera on \k-goniostat'
_diffrn_measurement_method '\f & \w scans'
_diffrn_radiation_monochromator '10cm confocal mirrors'
_diffrn_radiation_source 'Bruker-Nonius FR591 rotating anode'
_diffrn_radiation_type MoK\a
_diffrn_radiation_wavelength 0.71073
_diffrn_reflns_av_R_equivalents 0.0264
_diffrn_reflns_av_sigmaI/netI 0.0207
_diffrn_reflns_limit_h_max 26
_diffrn_reflns_limit_h_min -28
_diffrn_reflns_limit_k_max 8
_diffrn_reflns_limit_k_min -8
_diffrn_reflns_limit_l_max 15
_diffrn_reflns_limit_l_min -14
_diffrn_reflns_number 10950
_diffrn_reflns_theta_full 27.56
_diffrn_reflns_theta_max 27.56
_diffrn_reflns_theta_min 3.27
_diffrn_standards_number 0
_exptl_absorpt_coefficient_mu 2.622
_exptl_absorpt_correction_T_max 1.0000
_exptl_absorpt_correction_T_min 0.7507
_exptl_absorpt_correction_type multi-scan
_exptl_absorpt_process_details 'SADABS V2.10 (Sheldrick, G.M., 2007)'
_exptl_crystal_colour colourless
_exptl_crystal_density_diffrn 1.778
_exptl_crystal_description block
_exptl_crystal_F_000 904
_exptl_crystal_size_max 0.40
_exptl_crystal_size_mid 0.30
_exptl_crystal_size_min 0.05
_refine_diff_density_max 0.352
_refine_diff_density_min -0.255
_refine_diff_density_rms 0.059
_refine_ls_extinction_method none
_refine_ls_goodness_of_fit_ref 1.096
_refine_ls_hydrogen_treatment constr
_refine_ls_matrix_type full
_refine_ls_number_parameters 83
_refine_ls_number_reflns 1897
_refine_ls_number_restraints 0
_refine_ls_restrained_S_all 1.096
_refine_ls_R_factor_all 0.0213
_refine_ls_R_factor_gt 0.0193
_refine_ls_shift/su_max 0.001
_refine_ls_shift/su_mean 0.000
_refine_ls_structure_factor_coef Fsqd
_refine_ls_weighting_details 'w=1/[\s^2^(Fo^2^)+(0.0017P)^2^+3.0490P] where P=(Fo^2^+2Fc^2^)/3'
_refine_ls_weighting_scheme calc
_refine_ls_wR_factor_gt 0.0413
_refine_ls_wR_factor_ref 0.0424
_reflns_number_gt 1802
_reflns_number_total 1897
_reflns_threshold_expression I>2\s(I)
_cod_data_source_file ic202670v_si_001_1.cif
_cod_data_source_block 11kg06a
_cod_original_sg_symbol_H-M 'C 2/c'
_cod_database_code 4328457

loop_
_symmetry_equiv_pos_as_xyz
'x, y, z'
'-x, y, -z+1/2'
'x+1/2, y+1/2, z'
'-x+1/2, y+1/2, -z+1/2'
'-x, -y, -z'
'x, -y, z-1/2'
'-x+1/2, -y+1/2, -z'
'x+1/2, -y+1/2, z-1/2'

loop_
_atom_site_label
_atom_site_type_symbol
_atom_site_fract_x
_atom_site_fract_y
_atom_site_fract_z
_atom_site_U_iso_or_equiv
_atom_site_adp_type
_atom_site_occupancy
_atom_site_symmetry_multiplicity
_atom_site_calc_flag
_atom_site_refinement_flags
Ga1 Ga 0.5000 0.20104(4) 0.2500 0.01335(7) Uani 1 2 d S
Cl1 Cl 0.5000 -0.13288(8) 0.2500 0.01851(12) Uani 1 2 d S
Cl2 Cl 0.456351(17) 0.36644(6) 0.36104(3) 0.01654(9) Uani 1 1 d .
S1 S 0.388403(17) 0.19866(6) 0.09387(3) 0.01394(9) Uani 1 1 d .
S2 S 0.209070(19) 0.61374(6) 0.14321(4) 0.01923(10) Uani 1 1 d .
C1 C 0.40775(7) 0.1015(3) -0.02993(13) 0.0172(3) Uani 1 1 d .
H1A H 0.4402 0.1935 -0.0452 0.021 Uiso 1 1 calc R
H1B H 0.4281 -0.0347 -0.0104 0.021 Uiso 1 1 calc R
C2 C 0.37375(8) 0.4697(2) 0.05781(14) 0.0174(3) Uani 1 1 d .
H2A H 0.4157 0.5431 0.0791 0.021 Uiso 1 1 calc R
H2B H 0.3529 0.4839 -0.0260 0.021 Uiso 1 1 calc R
C3 C 0.33038(7) 0.5668(3) 0.11993(14) 0.0175(3) Uani 1 1 d .
H3A H 0.3495 0.5428 0.2034 0.021 Uiso 1 1 calc R
H3B H 0.3284 0.7164 0.1068 0.021 Uiso 1 1 calc R
C4 C 0.26194(8) 0.4792(3) 0.07854(15) 0.0201(3) Uani 1 1 d .
H4A H 0.2633 0.3322 0.0986 0.024 Uiso 1 1 calc R
H4B H 0.2443 0.4911 -0.0059 0.024 Uiso 1 1 calc R
C5 C 0.14963(7) 0.4181(3) 0.13960(13) 0.0179(3) Uani 1 1 d .
H5A H 0.1722 0.2846 0.1545 0.022 Uiso 1 1 calc R
H5B H 0.1324 0.4441 0.2037 0.022 Uiso 1 1 calc R

loop_
_atom_site_aniso_label
_atom_site_aniso_U_11
_atom_site_aniso_U_22
_atom_site_aniso_U_33
_atom_site_aniso_U_23
_atom_site_aniso_U_13
_atom_site_aniso_U_12
Ga1 0.01480(12) 0.01227(13) 0.01492(12) 0.000 0.00748(9) 0.000
Cl1 0.0200(3) 0.0124(2) 0.0218(3) 0.000 0.0047(2) 0.000
Cl2 0.01646(17) 0.01900(19) 0.01549(17) -0.00180(14) 0.00695(14) 0.00185(14)
S1 0.01300(17) 0.01479(19) 0.01447(18) -0.00043(14) 0.00502(14) 0.00110(14)
S2 0.01613(19) 0.0190(2) 0.0229(2) -0.00502(16) 0.00669(15) 0.00131(15)
C1 0.0140(7) 0.0211(8) 0.0172(7) -0.0033(6) 0.0062(6) 0.0015(6)
C2 0.0175(7) 0.0149(8) 0.0208(8) 0.0019(6) 0.0074(6) 0.0015(6)
C3 0.0170(7) 0.0155(8) 0.0196(8) -0.0025(6) 0.0052(6) 0.0026(6)
C4 0.0168(8) 0.0195(8) 0.0259(8) -0.0056(7) 0.0094(6) 0.0022(6)
C5 0.0174(7) 0.0212(8) 0.0163(7) -0.0003(6) 0.0069(6) 0.0012(6)

loop_
_atom_type_symbol
_atom_type_description
_atom_type_scat_dispersion_real
_atom_type_scat_dispersion_imag
_atom_type_scat_source
C C 0.0033 0.0016 'International Tables Vol C Tables 4.2.6.8 and 6.1.1.4'
H H 0.0000 0.0000 'International Tables Vol C Tables 4.2.6.8 and 6.1.1.4'
S S 0.1246 0.1234 'International Tables Vol C Tables 4.2.6.8 and 6.1.1.4'
Cl Cl 0.1484 0.1585 'International Tables Vol C Tables 4.2.6.8 and 6.1.1.4'
Ga Ga 0.2307 1.6083 'International Tables Vol C Tables 4.2.6.8 and 6.1.1.4'

loop_
_geom_angle_atom_site_label_1
_geom_angle_atom_site_label_2
_geom_angle_atom_site_label_3
_geom_angle
_geom_angle_site_symmetry_1
_geom_angle_site_symmetry_3
Cl1 Ga1 Cl2 119.681(13) . .
Cl1 Ga1 Cl2 119.681(13) . 2_655
Cl2 Ga1 Cl2 120.64(3) . 2_655
Cl1 Ga1 S1 89.653(10) . .
Cl2 Ga1 S1 88.535(18) . .
Cl2 Ga1 S1 91.809(18) 2_655 .
Cl1 Ga1 S1 89.653(10) . 2_655
Cl2 Ga1 S1 91.809(18) . 2_655
Cl2 Ga1 S1 88.535(18) 2_655 2_655
S1 Ga1 S1 179.31(2) . 2_655
C1 S1 C2 101.75(8) . .
C1 S1 Ga1 102.23(5) . .
C2 S1 Ga1 103.04(5) . .
C5 S2 C4 101.23(8) . .
C5 C1 S1 115.31(11) 7 .
C5 C1 H1A 108.4 7 .
S1 C1 H1A 108.4 . .
C5 C1 H1B 108.4 7 .
S1 C1 H1B 108.4 . .
H1A C1 H1B 107.5 . .
C3 C2 S1 111.63(11) . .
C3 C2 H2A 109.3 . .
S1 C2 H2A 109.3 . .
C3 C2 H2B 109.3 . .
S1 C2 H2B 109.3 . .
H2A C2 H2B 108.0 . .
C4 C3 C2 111.75(13) . .
C4 C3 H3A 109.3 . .
C2 C3 H3A 109.3 . .
C4 C3 H3B 109.3 . .
C2 C3 H3B 109.3 . .
H3A C3 H3B 107.9 . .
C3 C4 S2 111.06(11) . .
C3 C4 H4A 109.4 . .
S2 C4 H4A 109.4 . .
C3 C4 H4B 109.4 . .
S2 C4 H4B 109.4 . .
H4A C4 H4B 108.0 . .
C1 C5 S2 117.35(11) 7 .
C1 C5 H5A 108.0 7 .
S2 C5 H5A 108.0 . .
C1 C5 H5B 108.0 7 .
S2 C5 H5B 108.0 . .
H5A C5 H5B 107.2 . .

loop_
_geom_bond_atom_site_label_1
_geom_bond_atom_site_label_2
_geom_bond_distance
_geom_bond_site_symmetry_2
Ga1 Cl1 2.1828(7) .
Ga1 Cl2 2.1835(4) .
Ga1 Cl2 2.1835(4) 2_655
Ga1 S1 2.5744(6) .
Ga1 S1 2.5744(6) 2_655
S1 C1 1.8196(16) .
S1 C2 1.8296(17) .
S2 C5 1.8102(17) .
S2 C4 1.8211(16) .
C1 C5 1.525(2) 7
C1 H1A 0.9900 .
C1 H1B 0.9900 .
C2 C3 1.530(2) .
C2 H2A 0.9900 .
C2 H2B 0.9900 .
C3 C4 1.525(2) .
C3 H3A 0.9900 .
C3 H3B 0.9900 .
C4 H4A 0.9900 .
C4 H4B 0.9900 .
C5 C1 1.525(2) 7
C5 H5A 0.9900 .
C5 H5B 0.9900 .

loop_
_geom_torsion_atom_site_label_1
_geom_torsion_atom_site_label_2
_geom_torsion_atom_site_label_3
_geom_torsion_atom_site_label_4
_geom_torsion
_geom_torsion_site_symmetry_1
_geom_torsion_site_symmetry_4
Cl1 Ga1 S1 C1 -69.17(6) . .
Cl2 Ga1 S1 C1 171.13(6) . .
Cl2 Ga1 S1 C1 50.52(6) 2_655 .
Cl1 Ga1 S1 C2 -174.48(5) . .
Cl2 Ga1 S1 C2 65.82(5) . .
Cl2 Ga1 S1 C2 -54.80(5) 2_655 .
C2 S1 C1 C5 -73.55(13) . 7
Ga1 S1 C1 C5 -179.86(11) . 7
C1 S1 C2 C3 156.21(11) . .
Ga1 S1 C2 C3 -98.11(11) . .
S1 C2 C3 C4 -66.61(16) . .
C2 C3 C4 S2 -174.48(11) . .
C5 S2 C4 C3 -153.46(12) . .
C4 S2 C5 C1 -85.85(13) . 7
